data_4031484
loop_
_publ_author_name
'Palmer, R.A.'
'Giles, H.F.jr.'

_publ_section_title
;
 Crystal structure and absolute configuration of cobalt-doped
 alpha-hexaaquazinc(II) selenate
;
_journal_name_full
;
Journal of the Chemical Society. Dalton Transactions, Inorganic Chemistry 
(1972-)
;
_journal_page_first 977
_journal_page_last 980
_journal_volume 1978
_journal_year 1978
_chemical_formula_sum 'Co0.38 H12 O10 Se Zn0.62'
_chemical_name_systematic 'Zn0.62 Co0.38 (H2 O)6 (Se O4)'
_space_group_IT_number 92
_symmetry_space_group_name_Hall 'P 4abw 2nw'
_symmetry_space_group_name_H-M 'P 41 21 2'
_cell_angle_alpha 90
_cell_angle_beta 90
_cell_angle_gamma 90
_cell_formula_units_Z 4
_cell_length_a 6.953
_cell_length_b 6.953
_cell_length_c 18.33
_cell_volume 886.149
_citation_journal_id_ASTM JCDTBI
_cod_data_source_file Palmer_JCDTBI_1978_331.cif
_cod_data_source_block H12Co0.38O10Se1Zn0.62
_cod_original_cell_volume 886.1494
_cod_original_formula_sum 'H12 Co0.38 O10 Se1 Zn0.62'
_cod_database_code 4031484

loop_
_symmetry_equiv_pos_as_xyz
x,y,z
-y+1/2,x+1/2,z+1/4
-x,-y,z+1/2
y+1/2,-x+1/2,z+3/4
x+1/2,-y+1/2,-z+3/4
y,x,-z
-x+1/2,y+1/2,-z+1/4
-y,-x,-z+1/2

loop_
_atom_site_label
_atom_site_type_symbol
_atom_site_fract_x
_atom_site_fract_y
_atom_site_fract_z
_atom_site_occupancy
_atom_site_U_iso_or_equiv
Co1 Co+2 0.2159 0.2159 0 0.38 0.0
Zn1 Zn+2 0.2159 0.2159 0 0.62 0.0
O1 O-2 0.173 0.955 0.0537 1 0.0
O2 O-2 0.476 0.257 0.0569 1 0.0
Se1 Se+6 0.7146 0.7146 0 1 0.0
O5 O-2 0.955 0.673 0.007 1 0.0
O3 O-2 0.363 0.069 0.912 1 0.0
O4 O-2 0.618 0.618 0.073 1 0.0
